data_4348206
loop_
_publ_author_name
'Vaidya, Shefali'
'Tewary, Subrata'
'Singh, Saurabh Kumar'
'Langley, Stuart K.'
'Murray, Keith S.'
'Lan, Yanhua'
'Wernsdorfer, Wolfgang'
'Rajaraman, Gopalan'
'Shanmugam, Maheswaran'

_publ_section_title
;
 What Controls the Sign and Magnitude of Magnetic Anisotropy in
 Tetrahedral Cobalt(II) Single-Ion Magnets?
;
_journal_issue 19
_journal_name_full 'Inorganic chemistry'
_journal_page_first 9564
_journal_page_last 9578
_journal_paper_doi 10.1021/acs.inorgchem.6b01073
_journal_volume 55
_journal_year 2016
_chemical_formula_sum 'C36 H80 Cl2 Co N8 O8 S4'
_chemical_formula_weight 1011.15
_space_group_crystal_system triclinic
_space_group_IT_number 2
_space_group_name_Hall '-P 1'
_space_group_name_H-M_alt 'P -1'
_atom_sites_solution_hydrogens geom
_audit_creation_method SHELXL-2014/7
_cell_angle_alpha 89.4090(10)
_cell_angle_beta 79.215(7)
_cell_angle_gamma 70.307(6)
_cell_formula_units_Z 2
_cell_length_a 9.872(2)
_cell_length_b 12.827(3)
_cell_length_c 21.942(6)
_cell_measurement_reflns_used 7692
_cell_measurement_temperature 100(2)
_cell_measurement_theta_max 29.10
_cell_measurement_theta_min 3.20
_cell_volume 2565.6(11)
_computing_cell_refinement
;
CrystalClear-SM Expert 2.1 b28 (Rigaku, 2013)
;
_computing_data_collection
;
CrystalClear-SM Expert 2.1 b28 (Rigaku, 2013)
;
_computing_data_reduction
;
CrystalClear-SM Expert 2.1 b28 (Rigaku, 2013)
;
_computing_molecular_graphics 'Bruker SHELXTL'
_computing_publication_material 'Bruker SHELXTL'
_computing_structure_refinement 'SHELXL-2014/7 (Sheldrick, 2014)'
_computing_structure_solution 'SHELXL-2014/7 (Sheldrick, 2014)'
_diffrn_ambient_temperature 100(2)
_diffrn_detector_area_resol_mean 7.111
_diffrn_measured_fraction_theta_full 0.997
_diffrn_measured_fraction_theta_max 0.994
_diffrn_measurement_device_type 'Rigaku Saturn724'
_diffrn_measurement_method \w
_diffrn_radiation_type MoK\a
_diffrn_radiation_wavelength 0.71073
_diffrn_reflns_av_R_equivalents 0.1521
_diffrn_reflns_av_unetI/netI 0.1286
_diffrn_reflns_Laue_measured_fraction_full 0.997
_diffrn_reflns_Laue_measured_fraction_max 0.994
_diffrn_reflns_limit_h_max 13
_diffrn_reflns_limit_h_min -13
_diffrn_reflns_limit_k_max 17
_diffrn_reflns_limit_k_min -17
_diffrn_reflns_limit_l_max 30
_diffrn_reflns_limit_l_min -30
_diffrn_reflns_number 41311
_diffrn_reflns_point_group_measured_fraction_full 0.997
_diffrn_reflns_point_group_measured_fraction_max 0.994
_diffrn_reflns_theta_full 25.242
_diffrn_reflns_theta_max 29.134
_diffrn_reflns_theta_min 3.185
_diffrn_source 'fine-focus sealed tube'
_exptl_absorpt_coefficient_mu 0.653
_exptl_absorpt_correction_T_max 0.8833
_exptl_absorpt_correction_T_min 0.8528
_exptl_absorpt_correction_type numerical
_exptl_crystal_colour 'bluish green'
_exptl_crystal_density_diffrn 1.309
_exptl_crystal_description block
_exptl_crystal_F_000 1082
_exptl_crystal_size_max 0.252
_exptl_crystal_size_mid 0.230
_exptl_crystal_size_min 0.195
_refine_diff_density_max 0.967
_refine_diff_density_min -0.982
_refine_diff_density_rms 0.123
_refine_ls_extinction_method none
_refine_ls_goodness_of_fit_ref 1.135
_refine_ls_hydrogen_treatment constr
_refine_ls_matrix_type full
_refine_ls_number_parameters 532
_refine_ls_number_reflns 13742
_refine_ls_number_restraints 0
_refine_ls_restrained_S_all 1.135
_refine_ls_R_factor_all 0.1102
_refine_ls_R_factor_gt 0.0860
_refine_ls_shift/su_max 0.000
_refine_ls_shift/su_mean 0.000
_refine_ls_structure_factor_coef Fsqd
_refine_ls_weighting_details 'w=1/[\s^2^(Fo^2^)+(0.0467P)^2^+3.4809P] where P=(Fo^2^+2Fc^2^)/3'
_refine_ls_weighting_scheme calc
_refine_ls_wR_factor_gt 0.1814
_refine_ls_wR_factor_ref 0.1998
_reflns_Friedel_coverage 0.000
_reflns_number_gt 10734
_reflns_number_total 13742
_reflns_threshold_expression 'I > 2\s(I)'
_cod_data_source_file ic6b01073_si_003.cif
_cod_data_source_block NBUTYL
_cod_database_code 4348206
_shelx_shelxl_version_number 2014/7
_shelx_space_group_comment
;
The symmetry employed for this shelxl refinement is uniquely defined
by the following loop, which should always be used as a source of
symmetry information in preference to the above space-group names.
They are only intended as comments.
;
_shelx_estimated_absorpt_t_min 0.853
_shelx_estimated_absorpt_t_max 0.883

loop_
_space_group_symop_operation_xyz
'x, y, z'
'-x, -y, -z'

loop_
_atom_site_label
_atom_site_type_symbol
_atom_site_fract_x
_atom_site_fract_y
_atom_site_fract_z
_atom_site_U_iso_or_equiv
_atom_site_adp_type
_atom_site_occupancy
_atom_site_site_symmetry_order
_atom_site_calc_flag
_atom_site_refinement_flags_posn
_atom_site_refinement_flags_adp
Co1 Co 0.46012(6) 0.27701(4) 0.25632(2) 0.01466(13) Uani 1 1 d . .
S11 S 0.29219(11) 0.42923(8) 0.22361(4) 0.0200(2) Uani 1 1 d . .
C11 C 0.3935(4) 0.4886(3) 0.17027(16) 0.0150(7) Uani 1 1 d . .
N11 N 0.3480(4) 0.5969(2) 0.16406(14) 0.0182(6) Uani 1 1 d . .
H11A H 0.3974 0.6218 0.1332 0.022 Uiso 1 1 calc R U
N12 N 0.5180(4) 0.4258(3) 0.13329(14) 0.0176(6) Uani 1 1 d . .
H12A H 0.5469 0.3538 0.1376 0.021 Uiso 1 1 calc R U
C12 C 0.2227(4) 0.6791(3) 0.20405(19) 0.0221(8) Uani 1 1 d . .
H12B H 0.1593 0.6411 0.2279 0.027 Uiso 1 1 calc R U
H12C H 0.1641 0.7322 0.1778 0.027 Uiso 1 1 calc R U
C13 C 0.2713(5) 0.7428(3) 0.24938(19) 0.0269(9) Uani 1 1 d . .
H13A H 0.1830 0.7923 0.2777 0.032 Uiso 1 1 calc R U
H13B H 0.3308 0.6890 0.2750 0.032 Uiso 1 1 calc R U
C14 C 0.3603(5) 0.8122(4) 0.2181(2) 0.0308(10) Uani 1 1 d . .
H14A H 0.4543 0.7623 0.1936 0.037 Uiso 1 1 calc R U
H14B H 0.3057 0.8607 0.1890 0.037 Uiso 1 1 calc R U
C15 C 0.3918(6) 0.8837(4) 0.2648(2) 0.0394(12) Uani 1 1 d . .
H15A H 0.4490 0.9267 0.2427 0.059 Uiso 1 1 calc R U
H15B H 0.2990 0.9344 0.2886 0.059 Uiso 1 1 calc R U
H15C H 0.4476 0.8360 0.2933 0.059 Uiso 1 1 calc R U
C16 C 0.6091(4) 0.4675(3) 0.08648(17) 0.0188(7) Uani 1 1 d . .
H16A H 0.6188 0.5350 0.1038 0.023 Uiso 1 1 calc R U
H16B H 0.5611 0.4881 0.0502 0.023 Uiso 1 1 calc R U
C17 C 0.7595(4) 0.3822(3) 0.06562(18) 0.0216(8) Uani 1 1 d . .
H17A H 0.7498 0.3171 0.0454 0.026 Uiso 1 1 calc R U
H17B H 0.8035 0.3570 0.1025 0.026 Uiso 1 1 calc R U
C18 C 0.8627(4) 0.4267(3) 0.02009(18) 0.0219(8) Uani 1 1 d . .
H18A H 0.8675 0.4944 0.0394 0.026 Uiso 1 1 calc R U
H18B H 0.9625 0.3706 0.0125 0.026 Uiso 1 1 calc R U
C19 C 0.8148(5) 0.4540(4) -0.04187(18) 0.0263(9) Uani 1 1 d . .
H19A H 0.8845 0.4819 -0.0688 0.039 Uiso 1 1 calc R U
H19B H 0.8120 0.3870 -0.0618 0.039 Uiso 1 1 calc R U
H19C H 0.7169 0.5108 -0.0349 0.039 Uiso 1 1 calc R U
S21 S 0.64052(11) 0.31116(8) 0.29714(5) 0.0198(2) Uani 1 1 d . .
N21 N 0.4143(4) 0.4236(3) 0.38616(14) 0.0184(6) Uani 1 1 d . .
H21A H 0.3811 0.3703 0.3788 0.022 Uiso 1 1 calc R U
N22 N 0.6027(4) 0.4929(2) 0.36475(15) 0.0178(6) Uani 1 1 d . .
H22A H 0.5567 0.5411 0.3965 0.021 Uiso 1 1 calc R U
C21 C 0.5448(4) 0.4178(3) 0.35371(17) 0.0181(7) Uani 1 1 d . .
C22 C 0.3212(4) 0.5110(3) 0.43295(17) 0.0182(7) Uani 1 1 d . .
H22B H 0.3117 0.5845 0.4162 0.022 Uiso 1 1 calc R U
H22C H 0.3661 0.5050 0.4702 0.022 Uiso 1 1 calc R U
C23 C 0.1702(4) 0.4996(3) 0.45074(17) 0.0194(8) Uani 1 1 d . .
H23A H 0.1828 0.4231 0.4635 0.023 Uiso 1 1 calc R U
H23B H 0.1138 0.5508 0.4872 0.023 Uiso 1 1 calc R U
C24 C 0.0807(4) 0.5235(3) 0.39961(17) 0.0198(8) Uani 1 1 d . .
H24A H -0.0033 0.4968 0.4114 0.024 Uiso 1 1 calc R U
H24B H 0.1426 0.4815 0.3608 0.024 Uiso 1 1 calc R U
C25 C 0.0228(6) 0.6463(4) 0.3872(2) 0.0339(10) Uani 1 1 d . .
H25A H -0.0337 0.6566 0.3540 0.051 Uiso 1 1 calc R U
H25B H -0.0405 0.6883 0.4251 0.051 Uiso 1 1 calc R U
H25C H 0.1054 0.6730 0.3745 0.051 Uiso 1 1 calc R U
C26 C 0.7392(4) 0.5021(3) 0.32768(18) 0.0199(8) Uani 1 1 d . .
H26A H 0.8111 0.4268 0.3155 0.024 Uiso 1 1 calc R U
H26B H 0.7820 0.5406 0.3536 0.024 Uiso 1 1 calc R U
C27 C 0.7127(5) 0.5650(3) 0.26989(19) 0.0226(8) Uani 1 1 d . .
H27A H 0.6376 0.6391 0.2820 0.027 Uiso 1 1 calc R U
H27B H 0.6739 0.5248 0.2432 0.027 Uiso 1 1 calc R U
C28 C 0.8519(5) 0.5790(3) 0.23295(19) 0.0238(8) Uani 1 1 d . .
H28A H 0.8932 0.6160 0.2603 0.029 Uiso 1 1 calc R U
H28B H 0.9253 0.5049 0.2192 0.029 Uiso 1 1 calc R U
C29 C 0.8248(6) 0.6468(4) 0.1764(2) 0.0338(10) Uani 1 1 d . .
H29A H 0.9172 0.6533 0.1543 0.051 Uiso 1 1 calc R U
H29B H 0.7859 0.6097 0.1486 0.051 Uiso 1 1 calc R U
H29C H 0.7537 0.7208 0.1897 0.051 Uiso 1 1 calc R U
S31 S 0.29098(11) 0.22799(8) 0.32767(4) 0.01793(19) Uani 1 1 d . .
N31 N 0.5351(4) 0.0931(2) 0.36199(15) 0.0189(7) Uani 1 1 d . .
H31A H 0.5775 0.1362 0.3408 0.023 Uiso 1 1 calc R U
N32 N 0.3257(4) 0.0523(3) 0.39636(14) 0.0186(7) Uani 1 1 d . .
H32A H 0.3812 -0.0071 0.4116 0.022 Uiso 1 1 calc R U
C31 C 0.3920(4) 0.1164(3) 0.36475(16) 0.0175(7) Uani 1 1 d . .
C32 C 0.6258(5) 0.0008(3) 0.39190(17) 0.0203(8) Uani 1 1 d . .
H32B H 0.6141 -0.0689 0.3791 0.024 Uiso 1 1 calc R U
H32C H 0.5937 0.0127 0.4376 0.024 Uiso 1 1 calc R U
C33 C 0.7862(5) -0.0087(3) 0.3738(2) 0.0285(10) Uani 1 1 d . .
H33A H 0.7970 0.0600 0.3890 0.034 Uiso 1 1 calc R U
H33B H 0.8452 -0.0711 0.3953 0.034 Uiso 1 1 calc R U
C34 C 0.8486(5) -0.0271(3) 0.3046(2) 0.0280(9) Uani 1 1 d . .
H34A H 0.7993 0.0399 0.2838 0.034 Uiso 1 1 calc R U
H34B H 0.9542 -0.0366 0.2977 0.034 Uiso 1 1 calc R U
C35 C 0.8317(6) -0.1265(4) 0.2749(2) 0.0343(11) Uani 1 1 d . .
H35A H 0.8742 -0.1332 0.2304 0.051 Uiso 1 1 calc R U
H35B H 0.8825 -0.1937 0.2945 0.051 Uiso 1 1 calc R U
H35C H 0.7273 -0.1170 0.2805 0.051 Uiso 1 1 calc R U
C36 C 0.1685(4) 0.0726(3) 0.40770(17) 0.0197(8) Uani 1 1 d . .
H36A H 0.1512 0.0011 0.4130 0.024 Uiso 1 1 calc R U
H36B H 0.1287 0.1064 0.3712 0.024 Uiso 1 1 calc R U
C37 C 0.0877(5) 0.1493(3) 0.46543(18) 0.0229(8) Uani 1 1 d . .
H37A H 0.1240 0.1133 0.5022 0.028 Uiso 1 1 calc R U
H37B H 0.1106 0.2188 0.4611 0.028 Uiso 1 1 calc R U
C38 C -0.0774(5) 0.1777(4) 0.47648(19) 0.0260(9) Uani 1 1 d . .
H38A H -0.1206 0.2132 0.5188 0.031 Uiso 1 1 calc R U
H38B H -0.0995 0.1081 0.4748 0.031 Uiso 1 1 calc R U
C39 C -0.1503(5) 0.2549(4) 0.4295(2) 0.0284(9) Uani 1 1 d . .
H39A H -0.2563 0.2698 0.4393 0.043 Uiso 1 1 calc R U
H39B H -0.1311 0.3248 0.4316 0.043 Uiso 1 1 calc R U
H39C H -0.1101 0.2196 0.3876 0.043 Uiso 1 1 calc R U
S41 S 0.61883(10) 0.14927(8) 0.18020(4) 0.0182(2) Uani 1 1 d . .
N41 N 0.3677(3) 0.1635(2) 0.14496(14) 0.0164(6) Uani 1 1 d . .
H41A H 0.3323 0.2263 0.1678 0.020 Uiso 1 1 calc R U
N42 N 0.5615(3) 0.0024(2) 0.11325(14) 0.0155(6) Uani 1 1 d . .
H42A H 0.5020 -0.0202 0.0959 0.019 Uiso 1 1 calc R U
C41 C 0.5079(4) 0.1011(3) 0.14298(16) 0.0174(7) Uani 1 1 d . .
C42 C 0.2702(4) 0.1342(3) 0.11180(17) 0.0192(8) Uani 1 1 d . .
H42B H 0.2592 0.0636 0.1263 0.023 Uiso 1 1 calc R U
H42C H 0.3128 0.1234 0.0668 0.023 Uiso 1 1 calc R U
C43 C 0.1206(4) 0.2253(3) 0.12275(18) 0.0211(8) Uani 1 1 d . .
H43A H 0.0561 0.2035 0.0998 0.025 Uiso 1 1 calc R U
H43B H 0.1322 0.2941 0.1055 0.025 Uiso 1 1 calc R U
C44 C 0.0458(5) 0.2497(3) 0.1911(2) 0.0251(9) Uani 1 1 d . .
H44A H 0.1035 0.2814 0.2129 0.030 Uiso 1 1 calc R U
H44B H -0.0525 0.3066 0.1939 0.030 Uiso 1 1 calc R U
C46 C 0.7140(4) -0.0719(3) 0.10729(18) 0.0195(8) Uani 1 1 d . .
H46A H 0.7172 -0.1498 0.1047 0.023 Uiso 1 1 calc R U
H46B H 0.7507 -0.0613 0.1449 0.023 Uiso 1 1 calc R U
C45 C 0.0286(5) 0.1490(4) 0.2247(2) 0.0310(10) Uani 1 1 d . .
H45A H -0.0200 0.1713 0.2680 0.046 Uiso 1 1 calc R U
H45B H -0.0308 0.1180 0.2043 0.046 Uiso 1 1 calc R U
H45C H 0.1256 0.0928 0.2232 0.046 Uiso 1 1 calc R U
C47 C 0.8135(5) -0.0516(3) 0.05056(18) 0.0226(8) Uani 1 1 d . .
H47A H 0.7995 0.0285 0.0499 0.027 Uiso 1 1 calc R U
H47B H 0.7862 -0.0732 0.0127 0.027 Uiso 1 1 calc R U
C48 C 0.9756(5) -0.1174(3) 0.0499(2) 0.0265(9) Uani 1 1 d . .
H48A H 0.9854 -0.1947 0.0601 0.032 Uiso 1 1 calc R U
H48B H 1.0328 -0.1196 0.0075 0.032 Uiso 1 1 calc R U
C49 C 1.0402(5) -0.0692(4) 0.0954(2) 0.0322(10) Uani 1 1 d . .
H49A H 1.1434 -0.1147 0.0928 0.048 Uiso 1 1 calc R U
H49B H 1.0332 0.0068 0.0851 0.048 Uiso 1 1 calc R U
H49C H 0.9858 -0.0684 0.1377 0.048 Uiso 1 1 calc R U
Cl51 Cl 0.46089(11) 0.24339(7) 0.54023(4) 0.01899(19) Uani 1 1 d . .
O51 O 0.3726(4) 0.2331(3) 0.49774(19) 0.0485(10) Uani 1 1 d . .
O52 O 0.3808(4) 0.2552(3) 0.60287(16) 0.0461(10) Uani 1 1 d . .
O53 O 0.5901(3) 0.1455(2) 0.53311(15) 0.0293(7) Uani 1 1 d . .
O54 O 0.5035(4) 0.3397(2) 0.52776(13) 0.0272(7) Uani 1 1 d . .
Cl61 Cl 0.49905(11) 0.76637(7) 0.02578(4) 0.0197(2) Uani 1 1 d . .
O61 O 0.5141(5) 0.7291(3) -0.03649(15) 0.0456(10) Uani 1 1 d . .
O62 O 0.3876(4) 0.7304(3) 0.06356(16) 0.0434(9) Uani 1 1 d . .
O63 O 0.6333(4) 0.7208(3) 0.0465(2) 0.0487(10) Uani 1 1 d . .
O64 O 0.4521(4) 0.8862(2) 0.02956(15) 0.0328(8) Uani 1 1 d . .

loop_
_atom_site_aniso_label
_atom_site_aniso_U_11
_atom_site_aniso_U_22
_atom_site_aniso_U_33
_atom_site_aniso_U_23
_atom_site_aniso_U_13
_atom_site_aniso_U_12
Co1 0.0171(3) 0.0129(2) 0.0132(2) -0.00213(18) 0.0018(2) -0.0065(2)
S11 0.0186(5) 0.0168(4) 0.0197(5) 0.0034(4) 0.0061(4) -0.0050(4)
C11 0.0193(18) 0.0137(16) 0.0110(16) -0.0009(13) 0.0002(14) -0.0060(14)
N11 0.0196(16) 0.0158(14) 0.0147(15) 0.0001(12) 0.0070(13) -0.0057(13)
N12 0.0212(17) 0.0131(14) 0.0151(15) -0.0007(11) 0.0046(13) -0.0058(13)
C12 0.0171(19) 0.0172(17) 0.025(2) -0.0021(15) 0.0082(16) -0.0031(15)
C13 0.031(2) 0.0212(19) 0.020(2) -0.0061(16) 0.0072(18) -0.0034(18)
C14 0.032(2) 0.026(2) 0.031(2) -0.0072(18) 0.003(2) -0.0099(19)
C15 0.041(3) 0.030(2) 0.044(3) -0.010(2) -0.012(2) -0.007(2)
C16 0.0203(19) 0.0184(17) 0.0157(17) 0.0000(14) 0.0042(15) -0.0082(16)
C17 0.020(2) 0.027(2) 0.0162(18) 0.0018(15) 0.0033(15) -0.0088(17)
C18 0.0175(19) 0.027(2) 0.0201(19) -0.0065(15) 0.0047(16) -0.0104(17)
C19 0.029(2) 0.028(2) 0.0175(19) -0.0012(16) 0.0039(17) -0.0088(19)
S21 0.0171(5) 0.0175(4) 0.0234(5) -0.0086(4) 0.0026(4) -0.0075(4)
N21 0.0226(17) 0.0179(15) 0.0163(15) -0.0033(12) 0.0004(13) -0.0108(14)
N22 0.0198(16) 0.0152(14) 0.0187(16) -0.0066(12) 0.0013(13) -0.0088(13)
C21 0.0195(19) 0.0170(17) 0.0184(18) -0.0014(14) -0.0037(15) -0.0068(15)
C22 0.022(2) 0.0164(16) 0.0147(17) -0.0035(13) 0.0008(15) -0.0071(15)
C23 0.0199(19) 0.0220(18) 0.0134(17) -0.0027(14) 0.0022(15) -0.0064(16)
C24 0.0179(19) 0.0239(19) 0.0155(17) -0.0019(14) 0.0012(15) -0.0067(16)
C25 0.040(3) 0.030(2) 0.032(2) 0.0058(19) -0.016(2) -0.008(2)
C26 0.021(2) 0.0166(17) 0.026(2) -0.0013(15) -0.0045(16) -0.0117(16)
C27 0.027(2) 0.0195(18) 0.023(2) -0.0023(15) -0.0023(17) -0.0122(17)
C28 0.024(2) 0.0213(19) 0.025(2) -0.0052(16) 0.0049(17) -0.0116(17)
C29 0.040(3) 0.042(3) 0.022(2) 0.0031(19) 0.003(2) -0.022(2)
S31 0.0182(5) 0.0172(4) 0.0182(4) 0.0026(3) 0.0007(4) -0.0080(4)
N31 0.0235(17) 0.0142(14) 0.0175(16) 0.0014(12) 0.0007(14) -0.0070(13)
N32 0.0263(18) 0.0151(14) 0.0156(15) 0.0030(12) -0.0009(14) -0.0102(14)
C31 0.025(2) 0.0153(16) 0.0118(16) -0.0068(13) 0.0011(15) -0.0095(16)
C32 0.026(2) 0.0143(16) 0.0142(17) 0.0009(14) -0.0010(16) -0.0005(16)
C33 0.027(2) 0.022(2) 0.040(3) -0.0020(18) -0.017(2) -0.0069(18)
C34 0.019(2) 0.023(2) 0.039(3) 0.0124(18) 0.0019(18) -0.0072(17)
C35 0.040(3) 0.036(2) 0.019(2) -0.0019(18) 0.000(2) -0.006(2)
C36 0.025(2) 0.0190(17) 0.0163(18) 0.0016(14) -0.0010(16) -0.0113(16)
C37 0.026(2) 0.031(2) 0.0127(17) -0.0043(15) 0.0021(16) -0.0143(18)
C38 0.027(2) 0.033(2) 0.0177(19) -0.0026(17) 0.0015(17) -0.0138(19)
C39 0.029(2) 0.029(2) 0.026(2) -0.0044(17) 0.0008(19) -0.0112(19)
S41 0.0159(4) 0.0186(4) 0.0184(4) -0.0074(3) -0.0005(4) -0.0050(4)
N41 0.0133(15) 0.0159(14) 0.0155(15) -0.0069(12) 0.0030(12) -0.0020(12)
N42 0.0153(15) 0.0139(14) 0.0165(15) -0.0041(11) 0.0004(12) -0.0058(12)
C41 0.024(2) 0.0199(17) 0.0093(16) -0.0012(13) 0.0006(15) -0.0108(16)
C42 0.0185(19) 0.0228(18) 0.0155(17) 0.0006(14) -0.0007(15) -0.0075(16)
C43 0.0194(19) 0.0193(18) 0.024(2) -0.0006(15) -0.0046(16) -0.0058(16)
C44 0.020(2) 0.023(2) 0.028(2) -0.0028(17) 0.0012(17) -0.0052(17)
C46 0.0207(19) 0.0133(16) 0.024(2) -0.0021(14) -0.0034(16) -0.0058(15)
C45 0.032(2) 0.034(2) 0.024(2) -0.0015(18) 0.0080(19) -0.015(2)
C47 0.026(2) 0.0238(19) 0.0140(18) -0.0049(15) -0.0012(16) -0.0047(17)
C48 0.024(2) 0.0206(19) 0.028(2) -0.0064(16) 0.0059(18) -0.0051(17)
C49 0.026(2) 0.041(3) 0.030(2) 0.009(2) -0.0039(19) -0.012(2)
Cl51 0.0236(5) 0.0141(4) 0.0193(4) -0.0024(3) -0.0004(4) -0.0084(4)
O51 0.051(2) 0.0353(19) 0.068(3) -0.0072(18) -0.036(2) -0.0138(18)
O52 0.067(3) 0.0225(16) 0.0332(19) -0.0077(13) 0.0270(18) -0.0147(17)
O53 0.0262(16) 0.0151(13) 0.0393(18) 0.0049(12) 0.0035(14) -0.0032(12)
O54 0.0410(19) 0.0165(13) 0.0262(15) -0.0006(11) 0.0027(14) -0.0173(13)
Cl61 0.0288(5) 0.0167(4) 0.0146(4) -0.0007(3) -0.0005(4) -0.0111(4)
O61 0.077(3) 0.041(2) 0.0220(17) -0.0074(14) -0.0070(18) -0.025(2)
O62 0.044(2) 0.0337(18) 0.041(2) 0.0151(15) 0.0115(17) -0.0087(16)
O63 0.043(2) 0.0273(17) 0.084(3) 0.0035(18) -0.032(2) -0.0130(17)
O64 0.047(2) 0.0123(13) 0.0452(19) 0.0017(12) -0.0213(17) -0.0112(14)

loop_
_atom_type_symbol
_atom_type_description
_atom_type_scat_dispersion_real
_atom_type_scat_dispersion_imag
_atom_type_scat_source
C C 0.0033 0.0016 'International Tables Vol C Tables 4.2.6.8 and 6.1.1.4'
H H 0.0000 0.0000 'International Tables Vol C Tables 4.2.6.8 and 6.1.1.4'
N N 0.0061 0.0033 'International Tables Vol C Tables 4.2.6.8 and 6.1.1.4'
O O 0.0106 0.0060 'International Tables Vol C Tables 4.2.6.8 and 6.1.1.4'
S S 0.1246 0.1234 'International Tables Vol C Tables 4.2.6.8 and 6.1.1.4'
Cl Cl 0.1484 0.1585 'International Tables Vol C Tables 4.2.6.8 and 6.1.1.4'
Co Co 0.3494 0.9721 'International Tables Vol C Tables 4.2.6.8 and 6.1.1.4'

loop_
_geom_angle_atom_site_label_1
_geom_angle_atom_site_label_2
_geom_angle_atom_site_label_3
_geom_angle
S41 Co1 S21 95.34(4)
S41 Co1 S11 116.55(4)
S21 Co1 S11 115.88(4)
S41 Co1 S31 119.89(4)
S21 Co1 S31 114.75(4)
S11 Co1 S31 95.99(4)
C11 S11 Co1 105.99(13)
N11 C11 N12 118.2(3)
N11 C11 S11 120.9(3)
N12 C11 S11 120.9(3)
C11 N11 C12 125.7(3)
C11 N11 H11A 117.1
C12 N11 H11A 117.1
C11 N12 C16 125.0(3)
C11 N12 H12A 117.5
C16 N12 H12A 117.5
N11 C12 C13 111.9(3)
N11 C12 H12B 109.2
C13 C12 H12B 109.2
N11 C12 H12C 109.2
C13 C12 H12C 109.2
H12B C12 H12C 107.9
C14 C13 C12 114.2(3)
C14 C13 H13A 108.7
C12 C13 H13A 108.7
C14 C13 H13B 108.7
C12 C13 H13B 108.7
H13A C13 H13B 107.6
C15 C14 C13 112.3(4)
C15 C14 H14A 109.1
C13 C14 H14A 109.1
C15 C14 H14B 109.1
C13 C14 H14B 109.1
H14A C14 H14B 107.9
C14 C15 H15A 109.5
C14 C15 H15B 109.5
H15A C15 H15B 109.5
C14 C15 H15C 109.5
H15A C15 H15C 109.5
H15B C15 H15C 109.5
N12 C16 C17 111.5(3)
N12 C16 H16A 109.3
C17 C16 H16A 109.3
N12 C16 H16B 109.3
C17 C16 H16B 109.3
H16A C16 H16B 108.0
C16 C17 C18 112.8(3)
C16 C17 H17A 109.0
C18 C17 H17A 109.0
C16 C17 H17B 109.0
C18 C17 H17B 109.0
H17A C17 H17B 107.8
C19 C18 C17 113.3(3)
C19 C18 H18A 108.9
C17 C18 H18A 108.9
C19 C18 H18B 108.9
C17 C18 H18B 108.9
H18A C18 H18B 107.7
C18 C19 H19A 109.5
C18 C19 H19B 109.5
H19A C19 H19B 109.5
C18 C19 H19C 109.5
H19A C19 H19C 109.5
H19B C19 H19C 109.5
C21 S21 Co1 104.20(13)
C21 N21 C22 125.6(3)
C21 N21 H21A 117.2
C22 N21 H21A 117.2
C21 N22 C26 124.8(3)
C21 N22 H22A 117.6
C26 N22 H22A 117.6
N22 C21 N21 119.8(3)
N22 C21 S21 119.8(3)
N21 C21 S21 120.4(3)
N21 C22 C23 109.4(3)
N21 C22 H22B 109.8
C23 C22 H22B 109.8
N21 C22 H22C 109.8
C23 C22 H22C 109.8
H22B C22 H22C 108.2
C24 C23 C22 114.9(3)
C24 C23 H23A 108.6
C22 C23 H23A 108.6
C24 C23 H23B 108.6
C22 C23 H23B 108.6
H23A C23 H23B 107.5
C23 C24 C25 113.1(3)
C23 C24 H24A 108.9
C25 C24 H24A 108.9
C23 C24 H24B 108.9
C25 C24 H24B 108.9
H24A C24 H24B 107.8
C24 C25 H25A 109.5
C24 C25 H25B 109.5
H25A C25 H25B 109.5
C24 C25 H25C 109.5
H25A C25 H25C 109.5
H25B C25 H25C 109.5
N22 C26 C27 112.1(3)
N22 C26 H26A 109.2
C27 C26 H26A 109.2
N22 C26 H26B 109.2
C27 C26 H26B 109.2
H26A C26 H26B 107.9
C26 C27 C28 112.3(3)
C26 C27 H27A 109.1
C28 C27 H27A 109.1
C26 C27 H27B 109.1
C28 C27 H27B 109.1
H27A C27 H27B 107.9
C29 C28 C27 112.6(4)
C29 C28 H28A 109.1
C27 C28 H28A 109.1
C29 C28 H28B 109.1
C27 C28 H28B 109.1
H28A C28 H28B 107.8
C28 C29 H29A 109.5
C28 C29 H29B 109.5
H29A C29 H29B 109.5
C28 C29 H29C 109.5
H29A C29 H29C 109.5
H29B C29 H29C 109.5
C31 S31 Co1 106.07(14)
C31 N31 C32 124.1(3)
C31 N31 H31A 118.0
C32 N31 H31A 118.0
C31 N32 C36 125.1(3)
C31 N32 H32A 117.4
C36 N32 H32A 117.4
N32 C31 N31 119.0(3)
N32 C31 S31 119.6(3)
N31 C31 S31 121.4(3)
N31 C32 C33 110.2(3)
N31 C32 H32B 109.6
C33 C32 H32B 109.6
N31 C32 H32C 109.6
C33 C32 H32C 109.6
H32B C32 H32C 108.1
C34 C33 C32 114.6(3)
C34 C33 H33A 108.6
C32 C33 H33A 108.6
C34 C33 H33B 108.6
C32 C33 H33B 108.6
H33A C33 H33B 107.6
C35 C34 C33 114.0(3)
C35 C34 H34A 108.8
C33 C34 H34A 108.8
C35 C34 H34B 108.8
C33 C34 H34B 108.8
H34A C34 H34B 107.7
C34 C35 H35A 109.5
C34 C35 H35B 109.5
H35A C35 H35B 109.5
C34 C35 H35C 109.5
H35A C35 H35C 109.5
H35B C35 H35C 109.5
N32 C36 C37 111.8(3)
N32 C36 H36A 109.2
C37 C36 H36A 109.2
N32 C36 H36B 109.2
C37 C36 H36B 109.2
H36A C36 H36B 107.9
C38 C37 C36 113.2(3)
C38 C37 H37A 108.9
C36 C37 H37A 108.9
C38 C37 H37B 108.9
C36 C37 H37B 108.9
H37A C37 H37B 107.7
C37 C38 C39 113.7(3)
C37 C38 H38A 108.8
C39 C38 H38A 108.8
C37 C38 H38B 108.8
C39 C38 H38B 108.8
H38A C38 H38B 107.7
C38 C39 H39A 109.5
C38 C39 H39B 109.5
H39A C39 H39B 109.5
C38 C39 H39C 109.5
H39A C39 H39C 109.5
H39B C39 H39C 109.5
C41 S41 Co1 105.41(14)
C41 N41 C42 124.1(3)
C41 N41 H41A 117.9
C42 N41 H41A 117.9
C41 N42 C46 124.1(3)
C41 N42 H42A 117.9
C46 N42 H42A 117.9
N42 C41 N41 119.6(3)
N42 C41 S41 120.2(3)
N41 C41 S41 120.2(3)
N41 C42 C43 110.2(3)
N41 C42 H42B 109.6
C43 C42 H42B 109.6
N41 C42 H42C 109.6
C43 C42 H42C 109.6
H42B C42 H42C 108.1
C42 C43 C44 113.9(3)
C42 C43 H43A 108.8
C44 C43 H43A 108.8
C42 C43 H43B 108.8
C44 C43 H43B 108.8
H43A C43 H43B 107.7
C45 C44 C43 114.4(3)
C45 C44 H44A 108.7
C43 C44 H44A 108.7
C45 C44 H44B 108.7
C43 C44 H44B 108.7
H44A C44 H44B 107.6
N42 C46 C47 112.4(3)
N42 C46 H46A 109.1
C47 C46 H46A 109.1
N42 C46 H46B 109.1
C47 C46 H46B 109.1
H46A C46 H46B 107.9
C44 C45 H45A 109.5
C44 C45 H45B 109.5
H45A C45 H45B 109.5
C44 C45 H45C 109.5
H45A C45 H45C 109.5
H45B C45 H45C 109.5
C46 C47 C48 111.9(3)
C46 C47 H47A 109.2
C48 C47 H47A 109.2
C46 C47 H47B 109.2
C48 C47 H47B 109.2
H47A C47 H47B 107.9
C49 C48 C47 113.4(3)
C49 C48 H48A 108.9
C47 C48 H48A 108.9
C49 C48 H48B 108.9
C47 C48 H48B 108.9
H48A C48 H48B 107.7
C48 C49 H49A 109.5
C48 C49 H49B 109.5
H49A C49 H49B 109.5
C48 C49 H49C 109.5
H49A C49 H49C 109.5
H49B C49 H49C 109.5
O51 Cl51 O52 110.4(3)
O51 Cl51 O54 109.8(2)
O52 Cl51 O54 108.74(18)
O51 Cl51 O53 109.1(2)
O52 Cl51 O53 109.2(2)
O54 Cl51 O53 109.54(19)
O63 Cl61 O61 110.7(3)
O63 Cl61 O64 110.31(19)
O61 Cl61 O64 109.0(2)
O63 Cl61 O62 109.8(2)
O61 Cl61 O62 107.4(2)
O64 Cl61 O62 109.6(2)

loop_
_geom_bond_atom_site_label_1
_geom_bond_atom_site_label_2
_geom_bond_distance
Co1 S41 2.2969(11)
Co1 S21 2.3015(11)
Co1 S11 2.3045(11)
Co1 S31 2.3116(11)
S11 C11 1.734(4)
C11 N11 1.322(4)
C11 N12 1.338(5)
N11 C12 1.465(5)
N11 H11A 0.8800
N12 C16 1.455(5)
N12 H12A 0.8800
C12 C13 1.532(6)
C12 H12B 0.9900
C12 H12C 0.9900
C13 C14 1.525(6)
C13 H13A 0.9900
C13 H13B 0.9900
C14 C15 1.524(6)
C14 H14A 0.9900
C14 H14B 0.9900
C15 H15A 0.9800
C15 H15B 0.9800
C15 H15C 0.9800
C16 C17 1.507(5)
C16 H16A 0.9900
C16 H16B 0.9900
C17 C18 1.536(5)
C17 H17A 0.9900
C17 H17B 0.9900
C18 C19 1.521(6)
C18 H18A 0.9900
C18 H18B 0.9900
C19 H19A 0.9800
C19 H19B 0.9800
C19 H19C 0.9800
S21 C21 1.741(4)
N21 C21 1.328(5)
N21 C22 1.460(5)
N21 H21A 0.8800
N22 C21 1.320(4)
N22 C26 1.479(5)
N22 H22A 0.8800
C22 C23 1.525(5)
C22 H22B 0.9900
C22 H22C 0.9900
C23 C24 1.521(5)
C23 H23A 0.9900
C23 H23B 0.9900
C24 C25 1.525(6)
C24 H24A 0.9900
C24 H24B 0.9900
C25 H25A 0.9800
C25 H25B 0.9800
C25 H25C 0.9800
C26 C27 1.513(5)
C26 H26A 0.9900
C26 H26B 0.9900
C27 C28 1.524(6)
C27 H27A 0.9900
C27 H27B 0.9900
C28 C29 1.521(6)
C28 H28A 0.9900
C28 H28B 0.9900
C29 H29A 0.9800
C29 H29B 0.9800
C29 H29C 0.9800
S31 C31 1.739(4)
N31 C31 1.331(5)
N31 C32 1.457(5)
N31 H31A 0.8800
N32 C31 1.329(5)
N32 C36 1.457(5)
N32 H32A 0.8800
C32 C33 1.522(6)
C32 H32B 0.9900
C32 H32C 0.9900
C33 C34 1.517(6)
C33 H33A 0.9900
C33 H33B 0.9900
C34 C35 1.510(6)
C34 H34A 0.9900
C34 H34B 0.9900
C35 H35A 0.9800
C35 H35B 0.9800
C35 H35C 0.9800
C36 C37 1.525(5)
C36 H36A 0.9900
C36 H36B 0.9900
C37 C38 1.517(6)
C37 H37A 0.9900
C37 H37B 0.9900
C38 C39 1.528(6)
C38 H38A 0.9900
C38 H38B 0.9900
C39 H39A 0.9800
C39 H39B 0.9800
C39 H39C 0.9800
S41 C41 1.746(4)
N41 C41 1.338(5)
N41 C42 1.453(5)
N41 H41A 0.8800
N42 C41 1.322(4)
N42 C46 1.468(5)
N42 H42A 0.8800
C42 C43 1.521(5)
C42 H42B 0.9900
C42 H42C 0.9900
C43 C44 1.527(6)
C43 H43A 0.9900
C43 H43B 0.9900
C44 C45 1.523(6)
C44 H44A 0.9900
C44 H44B 0.9900
C46 C47 1.514(6)
C46 H46A 0.9900
C46 H46B 0.9900
C45 H45A 0.9800
C45 H45B 0.9800
C45 H45C 0.9800
C47 C48 1.534(6)
C47 H47A 0.9900
C47 H47B 0.9900
C48 C49 1.518(6)
C48 H48A 0.9900
C48 H48B 0.9900
C49 H49A 0.9800
C49 H49B 0.9800
C49 H49C 0.9800
Cl51 O51 1.425(3)
Cl51 O52 1.433(3)
Cl51 O54 1.441(3)
Cl51 O53 1.442(3)
Cl61 O63 1.415(4)
Cl61 O61 1.417(3)
Cl61 O64 1.447(3)
Cl61 O62 1.450(3)

loop_
_geom_torsion_atom_site_label_1
_geom_torsion_atom_site_label_2
_geom_torsion_atom_site_label_3
_geom_torsion_atom_site_label_4
_geom_torsion
Co1 S11 C11 N11 -148.4(3)
Co1 S11 C11 N12 33.2(3)
N12 C11 N11 C12 -174.0(3)
S11 C11 N11 C12 7.6(5)
N11 C11 N12 C16 0.5(5)
S11 C11 N12 C16 178.9(3)
C11 N11 C12 C13 103.7(4)
N11 C12 C13 C14 63.4(5)
C12 C13 C14 C15 173.7(4)
C11 N12 C16 C17 164.2(3)
N12 C16 C17 C18 -175.4(3)
C16 C17 C18 C19 -66.0(4)
C26 N22 C21 N21 -173.4(3)
C26 N22 C21 S21 7.1(5)
C22 N21 C21 N22 3.0(6)
C22 N21 C21 S21 -177.5(3)
Co1 S21 C21 N22 -146.7(3)
Co1 S21 C21 N21 33.8(3)
C21 N21 C22 C23 169.7(3)
N21 C22 C23 C24 -67.7(4)
C22 C23 C24 C25 -72.2(4)
C21 N22 C26 C27 82.6(4)
N22 C26 C27 C28 177.6(3)
C26 C27 C28 C29 -177.4(3)
C36 N32 C31 N31 174.7(3)
C36 N32 C31 S31 -5.6(5)
C32 N31 C31 N32 -0.2(5)
C32 N31 C31 S31 -179.9(3)
Co1 S31 C31 N32 -162.7(3)
Co1 S31 C31 N31 17.0(3)
C31 N31 C32 C33 174.1(3)
N31 C32 C33 C34 -59.3(4)
C32 C33 C34 C35 -55.2(5)
C31 N32 C36 C37 -86.3(4)
N32 C36 C37 C38 176.6(3)
C36 C37 C38 C39 -70.8(5)
C46 N42 C41 N41 178.9(3)
C46 N42 C41 S41 -1.8(5)
C42 N41 C41 N42 -5.4(5)
C42 N41 C41 S41 175.4(3)
Co1 S41 C41 N42 -155.6(3)
Co1 S41 C41 N41 23.7(3)
C41 N41 C42 C43 -178.1(3)
N41 C42 C43 C44 -58.5(4)
C42 C43 C44 C45 -55.3(5)
C41 N42 C46 C47 -88.9(4)
N42 C46 C47 C48 171.6(3)
C46 C47 C48 C49 -75.1(4)
